data_7101776
loop_
_publ_author_name
'Lee, Min Hyung'
'Agou, Tomohiro'
'Kobayashi, Junji'
'Kawashima, Takayuki'
'Gabba\"i, Fran\,cois P'

_publ_section_title
;
 Fluoride ion complexation by a cationic borane in aqueous solution.
;
_journal_issue 11
_journal_name_full 'Chemical communications (Cambridge, England)'
_journal_page_first 1133
_journal_page_last 1135
_journal_paper_doi 10.1039/b616814k
_journal_year 2007
_chemical_formula_moiety 1(Mes2FB)-4-(Ph2MeP)-C6H4
_chemical_formula_sum 'C38 H40 B Cl3 F P'
_chemical_formula_weight 663.83
_space_group_IT_number 2
_symmetry_cell_setting triclinic
_symmetry_space_group_name_Hall '-P 1'
_symmetry_space_group_name_H-M 'P -1'
_atom_sites_solution_hydrogens geom
_atom_sites_solution_primary direct
_atom_sites_solution_secondary difmap
_audit_creation_method SHELXL-97
_cell_angle_alpha 71.916(2)
_cell_angle_beta 76.183(2)
_cell_angle_gamma 62.797(2)
_cell_formula_units_Z 2
_cell_length_a 12.2069(11)
_cell_length_b 12.6236(12)
_cell_length_c 13.1483(12)
_cell_measurement_temperature 110(2)
_cell_volume 1701.7(3)
_computing_cell_refinement 'Bruker SMART'
_computing_data_collection 'Bruker SMART'
_computing_data_reduction 'Bruker SAINT'
_computing_molecular_graphics 'Bruker SHELXTL'
_computing_publication_material 'Bruker SHELXTL'
_computing_structure_refinement 'SHELXL-97 (Sheldrick, 1997)'
_computing_structure_solution 'SHELXS-97 (Sheldrick, 1990)'
_diffrn_ambient_temperature 110(2)
_diffrn_measured_fraction_theta_full 0.888
_diffrn_measured_fraction_theta_max 0.888
_diffrn_measurement_device_type 'CCD area detector'
_diffrn_measurement_method 'phi and omega scans'
_diffrn_radiation_monochromator graphite
_diffrn_radiation_source 'fine-focus sealed tube'
_diffrn_radiation_type MoK\a
_diffrn_radiation_wavelength 0.71073
_diffrn_reflns_av_R_equivalents 0.0697
_diffrn_reflns_av_sigmaI/netI 0.0895
_diffrn_reflns_limit_h_max 15
_diffrn_reflns_limit_h_min -15
_diffrn_reflns_limit_k_max 15
_diffrn_reflns_limit_k_min -16
_diffrn_reflns_limit_l_max 15
_diffrn_reflns_limit_l_min -17
_diffrn_reflns_number 10398
_diffrn_reflns_theta_full 28.31
_diffrn_reflns_theta_max 28.31
_diffrn_reflns_theta_min 1.64
_exptl_absorpt_coefficient_mu 0.348
_exptl_absorpt_correction_T_max 0.9862
_exptl_absorpt_correction_T_min 0.8675
_exptl_absorpt_correction_type multi-scan
_exptl_absorpt_process_details SADABS
_exptl_crystal_colour colorless
_exptl_crystal_density_diffrn 1.296
_exptl_crystal_density_method 'not measured'
_exptl_crystal_description block
_exptl_crystal_F_000 696
_exptl_crystal_size_max 0.42
_exptl_crystal_size_mid 0.19
_exptl_crystal_size_min 0.04
_refine_diff_density_max 0.732
_refine_diff_density_min -0.420
_refine_diff_density_rms 0.092
_refine_ls_extinction_method none
_refine_ls_goodness_of_fit_ref 1.004
_refine_ls_hydrogen_treatment constr
_refine_ls_matrix_type full
_refine_ls_number_parameters 397
_refine_ls_number_reflns 7517
_refine_ls_number_restraints 0
_refine_ls_restrained_S_all 1.004
_refine_ls_R_factor_all 0.1100
_refine_ls_R_factor_gt 0.0660
_refine_ls_shift/su_max 0.000
_refine_ls_shift/su_mean 0.000
_refine_ls_structure_factor_coef Fsqd
_refine_ls_weighting_details 'calc w=1/[\s^2^(Fo^2^)+(0.0100P)^2^+4.9000P] where P=(Fo^2^+2Fc^2^)/3'
_refine_ls_weighting_scheme calc
_refine_ls_wR_factor_gt 0.1342
_refine_ls_wR_factor_ref 0.1630
_reflns_number_gt 4579
_reflns_number_total 7517
_reflns_threshold_expression >2sigma(I)
_cod_data_source_file b616814k.txt
_cod_data_source_block pbf
_cod_depositor_comments
;
The following automatic conversions were performed:
'_symmetry_cell_setting' value 'Triclinic' changed to 'triclinic'
according to '/home/saulius/struct/CIF-dictionaries/cif_core.dic'
dictionary named 'cif_core.dic' version 2.4.1 from 2010-06-29.

Automatic conversion script
Id: cif_fix_enum 1527 2010-12-29 10:47:43Z saulius 
;
_cod_original_sg_symbol_H-M P-1
_cod_database_code 7101776

loop_
_symmetry_equiv_pos_as_xyz
'x, y, z'
'-x, -y, -z'

loop_
_atom_site_label
_atom_site_type_symbol
_atom_site_fract_x
_atom_site_fract_y
_atom_site_fract_z
_atom_site_U_iso_or_equiv
_atom_site_adp_type
_atom_site_occupancy
_atom_site_symmetry_multiplicity
_atom_site_calc_flag
_atom_site_refinement_flags
B B 0.7585(4) 0.0611(4) 0.7844(3) 0.0260(9) Uani 1 1 d .
F F 0.66193(18) 0.09379(18) 0.71681(16) 0.0299(5) Uani 1 1 d .
P P 0.44259(9) 0.28302(9) 1.17793(8) 0.0270(2) Uani 1 1 d .
C1 C 0.8470(3) 0.1358(3) 0.7242(3) 0.0257(8) Uani 1 1 d .
C2 C 0.8000(3) 0.2518(3) 0.6523(3) 0.0267(8) Uani 1 1 d .
C3 C 0.8775(3) 0.3098(3) 0.5933(3) 0.0275(8) Uani 1 1 d .
H3 H 0.8436 0.3846 0.5448 0.033 Uiso 1 1 calc R
C4 C 1.0018(3) 0.2605(3) 0.6040(3) 0.0295(8) Uani 1 1 d .
C5 C 1.0475(3) 0.1509(3) 0.6807(3) 0.0294(8) Uani 1 1 d .
H5 H 1.1302 0.1172 0.6927 0.035 Uiso 1 1 calc R
C6 C 0.9734(3) 0.0900(3) 0.7402(3) 0.0278(8) Uani 1 1 d .
C7 C 0.6636(3) 0.3204(3) 0.6361(3) 0.0343(9) Uani 1 1 d .
H7A H 0.6433 0.4080 0.6075 0.051 Uiso 1 1 d R
H7B H 0.6132 0.3084 0.7053 0.051 Uiso 1 1 d R
H7C H 0.6463 0.2890 0.5852 0.051 Uiso 1 1 d R
C8 C 1.0841(4) 0.3239(4) 0.5393(3) 0.0365(9) Uani 1 1 d .
H8A H 1.0389 0.3930 0.4834 0.055 Uiso 1 1 d R
H8B H 1.1586 0.2660 0.5055 0.055 Uiso 1 1 d R
H8C H 1.1081 0.3541 0.5869 0.055 Uiso 1 1 d R
C9 C 1.0354(3) -0.0266(3) 0.8249(3) 0.0322(9) Uani 1 1 d .
H9A H 1.0604 -0.0984 0.7962 0.048 Uiso 1 1 d R
H9B H 0.9766 -0.0300 0.8899 0.048 Uiso 1 1 d R
H9C H 1.1087 -0.0262 0.8428 0.048 Uiso 1 1 d R
C10 C 0.8365(3) -0.0882(3) 0.7945(3) 0.0261(8) Uani 1 1 d .
C11 C 0.8887(3) -0.1276(3) 0.6972(3) 0.0265(8) Uani 1 1 d .
C12 C 0.9612(3) -0.2507(3) 0.6969(3) 0.0289(8) Uani 1 1 d .
H12 H 0.9968 -0.2724 0.6314 0.035 Uiso 1 1 calc R
C13 C 0.9819(3) -0.3420(3) 0.7915(3) 0.0305(8) Uani 1 1 d .
C14 C 0.9264(3) -0.3056(3) 0.8867(3) 0.0300(8) Uani 1 1 d .
H14 H 0.9349 -0.3654 0.9507 0.036 Uiso 1 1 calc R
C15 C 0.8580(3) -0.1827(3) 0.8911(3) 0.0264(8) Uani 1 1 d .
C16 C 0.8663(4) -0.0408(3) 0.5867(3) 0.0336(9) Uani 1 1 d .
H16A H 0.9278 -0.0806 0.5317 0.050 Uiso 1 1 d R
H16B H 0.8736 0.0337 0.5856 0.050 Uiso 1 1 d R
H16C H 0.7829 -0.0194 0.5717 0.050 Uiso 1 1 d R
C17 C 1.0637(4) -0.4747(3) 0.7883(3) 0.0380(9) Uani 1 1 d .
H17A H 1.1497 -0.4924 0.7923 0.057 Uiso 1 1 d R
H17B H 1.0583 -0.4887 0.7207 0.057 Uiso 1 1 d R
H17C H 1.0361 -0.5286 0.8492 0.057 Uiso 1 1 d R
C18 C 0.8121(3) -0.1574(3) 1.0018(3) 0.0306(8) Uani 1 1 d .
H18A H 0.8357 -0.2352 1.0561 0.046 Uiso 1 1 d R
H18B H 0.7216 -0.1127 1.0090 0.046 Uiso 1 1 d R
H18C H 0.8495 -0.1081 1.0124 0.046 Uiso 1 1 d R
C19 C 0.6802(3) 0.1108(3) 0.8924(3) 0.0257(8) Uani 1 1 d .
C20 C 0.5606(3) 0.1183(3) 0.9285(3) 0.0281(8) Uani 1 1 d .
H20 H 0.5271 0.0895 0.8922 0.034 Uiso 1 1 calc R
C21 C 0.4888(3) 0.1663(3) 1.0157(3) 0.0301(8) Uani 1 1 d .
H21 H 0.4096 0.1684 1.0373 0.036 Uiso 1 1 calc R
C22 C 0.5366(3) 0.2116(3) 1.0710(3) 0.0260(8) Uani 1 1 d .
C23 C 0.6556(3) 0.2062(3) 1.0370(3) 0.0285(8) Uani 1 1 d .
H23 H 0.6884 0.2362 1.0727 0.034 Uiso 1 1 calc R
C24 C 0.7256(3) 0.1563(3) 0.9500(3) 0.0291(8) Uani 1 1 d .
H24 H 0.8052 0.1529 0.9291 0.035 Uiso 1 1 calc R
C25 C 0.3251(3) 0.4301(3) 1.1266(3) 0.0279(8) Uani 1 1 d .
C26 C 0.3101(3) 0.4714(3) 1.0169(3) 0.0302(8) Uani 1 1 d .
H26 H 0.3638 0.4238 0.9690 0.036 Uiso 1 1 calc R
C27 C 0.2158(3) 0.5828(3) 0.9796(3) 0.0332(9) Uani 1 1 d .
H27 H 0.2054 0.6100 0.9067 0.040 Uiso 1 1 calc R
C28 C 0.1372(3) 0.6534(4) 1.0505(3) 0.0333(9) Uani 1 1 d .
H28 H 0.0737 0.7281 1.0248 0.040 Uiso 1 1 calc R
C29 C 0.1503(3) 0.6160(4) 1.1589(3) 0.0359(9) Uani 1 1 d .
H29 H 0.0976 0.6659 1.2054 0.043 Uiso 1 1 calc R
C30 C 0.2437(3) 0.5024(3) 1.1981(3) 0.0314(8) Uani 1 1 d .
H30 H 0.2518 0.4748 1.2713 0.038 Uiso 1 1 calc R
C31 C 0.5408(3) 0.3002(3) 1.2482(3) 0.0282(8) Uani 1 1 d .
C32 C 0.5356(3) 0.4139(4) 1.2426(3) 0.0338(9) Uani 1 1 d .
H32 H 0.4772 0.4846 1.2047 0.041 Uiso 1 1 calc R
C33 C 0.6177(4) 0.4223(4) 1.2937(3) 0.0402(10) Uani 1 1 d .
H33 H 0.6139 0.4987 1.2902 0.048 Uiso 1 1 calc R
C34 C 0.7051(4) 0.3177(4) 1.3497(3) 0.0434(11) Uani 1 1 d .
H34 H 0.7603 0.3234 1.3836 0.052 Uiso 1 1 calc R
C35 C 0.7101(4) 0.2043(4) 1.3554(3) 0.0425(10) Uani 1 1 d .
H35 H 0.7688 0.1341 1.3936 0.051 Uiso 1 1 calc R
C36 C 0.6297(4) 0.1936(4) 1.3054(3) 0.0362(9) Uani 1 1 d .
H36 H 0.6341 0.1169 1.3095 0.043 Uiso 1 1 calc R
C37 C 0.3660(4) 0.1920(4) 1.2683(3) 0.0351(9) Uani 1 1 d .
H37A H 0.3143 0.2329 1.3261 0.053 Uiso 1 1 d R
H37B H 0.4283 0.1115 1.2993 0.053 Uiso 1 1 d R
H37C H 0.3139 0.1817 1.2292 0.053 Uiso 1 1 d R
C38 C 0.5765(4) 0.7816(3) 0.3765(3) 0.0348(9) Uani 1 1 d .
H38 H 0.4938 0.8080 0.3568 0.042 Uiso 1 1 calc R
Cl1 Cl 0.61987(11) 0.63493(10) 0.46352(10) 0.0513(3) Uani 1 1 d .
Cl2 Cl 0.57080(11) 0.88587(10) 0.44311(9) 0.0483(3) Uani 1 1 d .
Cl3 Cl 0.68079(11) 0.77913(13) 0.25895(9) 0.0567(3) Uani 1 1 d .

loop_
_atom_site_aniso_label
_atom_site_aniso_U_11
_atom_site_aniso_U_22
_atom_site_aniso_U_33
_atom_site_aniso_U_23
_atom_site_aniso_U_13
_atom_site_aniso_U_12
B 0.023(2) 0.027(2) 0.026(2) -0.0031(17) -0.0064(16) -0.0089(17)
F 0.0285(11) 0.0286(11) 0.0313(12) -0.0044(9) -0.0097(9) -0.0093(9)
P 0.0258(5) 0.0265(5) 0.0274(5) -0.0052(4) -0.0038(4) -0.0102(4)
C1 0.0244(18) 0.0257(18) 0.0259(18) -0.0084(15) -0.0017(14) -0.0086(15)
C2 0.0249(18) 0.0257(18) 0.0258(19) -0.0087(15) -0.0026(15) -0.0060(15)
C3 0.033(2) 0.0203(17) 0.0268(19) -0.0022(15) -0.0065(15) -0.0092(15)
C4 0.032(2) 0.030(2) 0.030(2) -0.0083(16) -0.0014(16) -0.0159(16)
C5 0.0222(18) 0.032(2) 0.033(2) -0.0105(16) -0.0050(15) -0.0072(15)
C6 0.0292(19) 0.0251(18) 0.0275(19) -0.0066(15) -0.0051(15) -0.0089(15)
C7 0.031(2) 0.027(2) 0.039(2) -0.0006(17) -0.0080(17) -0.0099(17)
C8 0.036(2) 0.036(2) 0.039(2) -0.0030(18) -0.0070(18) -0.0186(18)
C9 0.0263(19) 0.029(2) 0.037(2) 0.0002(17) -0.0119(16) -0.0091(16)
C10 0.0232(18) 0.0265(18) 0.0287(19) -0.0020(15) -0.0063(15) -0.0116(15)
C11 0.0242(18) 0.0275(19) 0.0283(19) -0.0030(15) -0.0041(15) -0.0128(15)
C12 0.0262(19) 0.033(2) 0.030(2) -0.0095(16) 0.0009(15) -0.0149(16)
C13 0.0279(19) 0.0261(19) 0.038(2) -0.0047(16) -0.0070(17) -0.0119(16)
C14 0.0292(19) 0.0262(19) 0.032(2) 0.0015(16) -0.0086(16) -0.0120(16)
C15 0.0217(17) 0.0299(19) 0.0266(19) -0.0033(15) -0.0015(14) -0.0126(15)
C16 0.039(2) 0.032(2) 0.027(2) -0.0050(16) -0.0028(17) -0.0141(17)
C17 0.041(2) 0.027(2) 0.046(2) -0.0082(18) -0.0075(19) -0.0128(18)
C18 0.031(2) 0.028(2) 0.029(2) -0.0014(16) -0.0047(16) -0.0119(16)
C19 0.0260(18) 0.0204(17) 0.0262(19) 0.0001(14) -0.0063(15) -0.0078(14)
C20 0.0291(19) 0.0269(19) 0.030(2) -0.0066(16) -0.0076(16) -0.0112(15)
C21 0.0281(19) 0.030(2) 0.033(2) -0.0035(16) -0.0062(16) -0.0141(16)
C22 0.0263(18) 0.0257(18) 0.0228(18) -0.0034(14) -0.0018(14) -0.0099(15)
C23 0.030(2) 0.0280(19) 0.030(2) -0.0047(16) -0.0067(16) -0.0138(16)
C24 0.0244(18) 0.031(2) 0.032(2) -0.0046(16) -0.0030(15) -0.0137(16)
C25 0.0240(18) 0.0299(19) 0.032(2) -0.0067(16) -0.0048(15) -0.0127(15)
C26 0.0299(19) 0.033(2) 0.031(2) -0.0089(16) -0.0031(16) -0.0146(16)
C27 0.033(2) 0.031(2) 0.035(2) -0.0037(17) -0.0121(17) -0.0121(17)
C28 0.028(2) 0.031(2) 0.042(2) -0.0044(17) -0.0108(17) -0.0131(16)
C29 0.027(2) 0.034(2) 0.046(2) -0.0142(19) -0.0037(18) -0.0087(17)
C30 0.029(2) 0.034(2) 0.031(2) -0.0080(17) -0.0050(16) -0.0130(17)
C31 0.0236(18) 0.032(2) 0.0270(19) -0.0067(16) -0.0016(15) -0.0109(16)
C32 0.030(2) 0.034(2) 0.039(2) -0.0101(18) -0.0053(17) -0.0127(17)
C33 0.036(2) 0.047(3) 0.047(3) -0.019(2) -0.0007(19) -0.021(2)
C34 0.034(2) 0.074(3) 0.033(2) -0.020(2) -0.0020(18) -0.027(2)
C35 0.036(2) 0.052(3) 0.031(2) -0.0020(19) -0.0067(18) -0.015(2)
C36 0.037(2) 0.039(2) 0.028(2) 0.0002(17) -0.0043(17) -0.0173(19)
C37 0.030(2) 0.038(2) 0.037(2) -0.0049(18) -0.0018(17) -0.0170(18)
C38 0.035(2) 0.029(2) 0.036(2) -0.0018(17) -0.0103(17) -0.0100(17)
Cl1 0.0494(7) 0.0324(6) 0.0685(8) 0.0087(5) -0.0259(6) -0.0178(5)
Cl2 0.0537(7) 0.0354(6) 0.0530(7) -0.0119(5) -0.0157(5) -0.0105(5)
Cl3 0.0446(7) 0.0801(9) 0.0347(6) -0.0107(6) -0.0028(5) -0.0194(6)

loop_
_atom_type_symbol
_atom_type_description
_atom_type_scat_dispersion_real
_atom_type_scat_dispersion_imag
_atom_type_scat_source
C C 0.0033 0.0016 'International Tables Vol C Tables 4.2.6.8 and 6.1.1.4'
H H 0.0000 0.0000 'International Tables Vol C Tables 4.2.6.8 and 6.1.1.4'
B B 0.0013 0.0007 'International Tables Vol C Tables 4.2.6.8 and 6.1.1.4'
F F 0.0171 0.0103 'International Tables Vol C Tables 4.2.6.8 and 6.1.1.4'
P P 0.1023 0.0942 'International Tables Vol C Tables 4.2.6.8 and 6.1.1.4'
Cl Cl 0.1484 0.1585 'International Tables Vol C Tables 4.2.6.8 and 6.1.1.4'

loop_
_geom_angle_atom_site_label_1
_geom_angle_atom_site_label_2
_geom_angle_atom_site_label_3
_geom_angle
F B C19 104.0(3)
F B C10 102.4(3)
C19 B C10 119.2(3)
F B C1 110.4(3)
C19 B C1 108.4(3)
C10 B C1 111.8(3)
C22 P C37 110.43(18)
C22 P C25 110.74(17)
C37 P C25 107.51(18)
C22 P C31 108.23(17)
C37 P C31 110.18(18)
C25 P C31 109.76(17)
C2 C1 C6 115.3(3)
C2 C1 B 121.2(3)
C6 C1 B 123.5(3)
C3 C2 C1 121.3(3)
C3 C2 C7 116.7(3)
C1 C2 C7 122.0(3)
C4 C3 C2 122.7(3)
C3 C4 C5 116.7(3)
C3 C4 C8 122.0(3)
C5 C4 C8 121.3(3)
C4 C5 C6 122.1(3)
C5 C6 C1 121.5(3)
C5 C6 C9 116.0(3)
C1 C6 C9 122.4(3)
C11 C10 C15 115.8(3)
C11 C10 B 117.1(3)
C15 C10 B 127.1(3)
C12 C11 C10 121.6(3)
C12 C11 C16 115.4(3)
C10 C11 C16 122.9(3)
C13 C12 C11 122.1(4)
C14 C13 C12 117.0(3)
C14 C13 C17 122.4(3)
C12 C13 C17 120.6(4)
C13 C14 C15 122.9(3)
C14 C15 C10 120.5(3)
C14 C15 C18 116.4(3)
C10 C15 C18 123.1(3)
C20 C19 C24 115.7(3)
C20 C19 B 121.8(3)
C24 C19 B 122.4(3)
C21 C20 C19 123.5(3)
C20 C21 C22 119.3(3)
C23 C22 C21 118.9(3)
C23 C22 P 120.7(3)
C21 C22 P 120.3(3)
C24 C23 C22 120.3(3)
C23 C24 C19 122.2(3)
C30 C25 C26 119.6(3)
C30 C25 P 119.4(3)
C26 C25 P 121.0(3)
C27 C26 C25 120.1(4)
C28 C27 C26 119.7(4)
C27 C28 C29 121.6(4)
C28 C29 C30 119.2(4)
C29 C30 C25 119.8(4)
C32 C31 C36 119.7(3)
C32 C31 P 122.0(3)
C36 C31 P 118.2(3)
C31 C32 C33 120.0(4)
C34 C33 C32 120.2(4)
C33 C34 C35 119.8(4)
C36 C35 C34 121.1(4)
C35 C36 C31 119.2(4)
Cl3 C38 Cl1 110.8(2)
Cl3 C38 Cl2 110.1(2)
Cl1 C38 Cl2 109.5(2)

loop_
_geom_bond_atom_site_label_1
_geom_bond_atom_site_label_2
_geom_bond_distance
B F 1.476(4)
B C19 1.637(6)
B C10 1.655(5)
B C1 1.657(5)
P C22 1.783(4)
P C37 1.792(4)
P C25 1.792(4)
P C31 1.797(4)
C1 C2 1.414(5)
C1 C6 1.422(5)
C2 C3 1.401(5)
C2 C7 1.518(5)
C3 C4 1.377(5)
C4 C5 1.393(5)
C4 C8 1.509(5)
C5 C6 1.395(5)
C6 C9 1.532(5)
C10 C11 1.416(5)
C10 C15 1.427(5)
C11 C12 1.393(5)
C11 C16 1.521(5)
C12 C13 1.390(5)
C13 C14 1.380(5)
C13 C17 1.517(5)
C14 C15 1.398(5)
C15 C18 1.506(5)
C19 C20 1.392(5)
C19 C24 1.404(5)
C20 C21 1.384(5)
C21 C22 1.400(5)
C22 C23 1.390(5)
C23 C24 1.387(5)
C25 C30 1.400(5)
C25 C26 1.400(5)
C26 C27 1.380(5)
C27 C28 1.376(6)
C28 C29 1.379(6)
C29 C30 1.396(5)
C31 C32 1.388(5)
C31 C36 1.407(5)
C32 C33 1.389(5)
C33 C34 1.381(6)
C34 C35 1.383(6)
C35 C36 1.378(6)
C38 Cl3 1.750(4)
C38 Cl1 1.759(4)
C38 Cl2 1.764(4)

loop_
_geom_torsion_atom_site_label_1
_geom_torsion_atom_site_label_2
_geom_torsion_atom_site_label_3
_geom_torsion_atom_site_label_4
_geom_torsion
F B C1 C2 28.9(5)
C19 B C1 C2 -84.4(4)
C10 B C1 C2 142.2(3)
F B C1 C6 -151.2(3)
C19 B C1 C6 95.5(4)
C10 B C1 C6 -37.9(5)
C6 C1 C2 C3 6.5(5)
B C1 C2 C3 -173.6(3)
C6 C1 C2 C7 -172.8(3)
B C1 C2 C7 7.1(5)
C1 C2 C3 C4 -2.4(6)
C7 C2 C3 C4 176.8(3)
C2 C3 C4 C5 -2.6(5)
C2 C3 C4 C8 179.7(3)
C3 C4 C5 C6 3.2(5)
C8 C4 C5 C6 -179.0(4)
C4 C5 C6 C1 1.1(6)
C4 C5 C6 C9 -177.4(3)
C2 C1 C6 C5 -5.8(5)
B C1 C6 C5 174.3(3)
C2 C1 C6 C9 172.6(3)
B C1 C6 C9 -7.3(5)
F B C10 C11 57.7(4)
C19 B C10 C11 171.6(3)
C1 B C10 C11 -60.5(4)
F B C10 C15 -122.8(4)
C19 B C10 C15 -8.8(5)
C1 B C10 C15 119.0(4)
C15 C10 C11 C12 -2.8(5)
B C10 C11 C12 176.8(3)
C15 C10 C11 C16 174.9(3)
B C10 C11 C16 -5.5(5)
C10 C11 C12 C13 2.8(5)
C16 C11 C12 C13 -175.1(3)
C11 C12 C13 C14 0.5(5)
C11 C12 C13 C17 -178.6(3)
C12 C13 C14 C15 -3.7(5)
C17 C13 C14 C15 175.4(3)
C13 C14 C15 C10 3.7(5)
C13 C14 C15 C18 -175.2(3)
C11 C10 C15 C14 -0.3(5)
B C10 C15 C14 -179.8(3)
C11 C10 C15 C18 178.5(3)
B C10 C15 C18 -1.0(5)
F B C19 C20 28.9(4)
C10 B C19 C20 -84.2(4)
C1 B C19 C20 146.4(3)
F B C19 C24 -146.6(3)
C10 B C19 C24 100.3(4)
C1 B C19 C24 -29.1(4)
C24 C19 C20 C21 -0.4(5)
B C19 C20 C21 -176.2(3)
C19 C20 C21 C22 0.8(6)
C20 C21 C22 C23 -0.4(5)
C20 C21 C22 P 175.9(3)
C37 P C22 C23 -136.4(3)
C25 P C22 C23 104.6(3)
C31 P C22 C23 -15.8(3)
C37 P C22 C21 47.3(3)
C25 P C22 C21 -71.7(3)
C31 P C22 C21 168.0(3)
C21 C22 C23 C24 -0.3(5)
P C22 C23 C24 -176.5(3)
C22 C23 C24 C19 0.7(6)
C20 C19 C24 C23 -0.3(5)
B C19 C24 C23 175.4(3)
C22 P C25 C30 -178.2(3)
C37 P C25 C30 61.1(3)
C31 P C25 C30 -58.8(3)
C22 P C25 C26 4.5(4)
C37 P C25 C26 -116.2(3)
C31 P C25 C26 124.0(3)
C30 C25 C26 C27 0.1(5)
P C25 C26 C27 177.3(3)
C25 C26 C27 C28 0.5(6)
C26 C27 C28 C29 0.3(6)
C27 C28 C29 C30 -1.7(6)
C28 C29 C30 C25 2.2(6)
C26 C25 C30 C29 -1.5(5)
P C25 C30 C29 -178.7(3)
C22 P C31 C32 110.0(3)
C37 P C31 C32 -129.2(3)
C25 P C31 C32 -11.0(4)
C22 P C31 C36 -66.6(3)
C37 P C31 C36 54.3(3)
C25 P C31 C36 172.5(3)
C36 C31 C32 C33 -0.1(6)
P C31 C32 C33 -176.7(3)
C31 C32 C33 C34 0.3(6)
C32 C33 C34 C35 -0.4(6)
C33 C34 C35 C36 0.4(6)
C34 C35 C36 C31 -0.2(6)
C32 C31 C36 C35 0.1(6)
P C31 C36 C35 176.8(3)

loop_
_cod_related_entry_id
_cod_related_entry_database
_cod_related_entry_code
1 ChemSpider 21149795
